data_4330013
loop_
_publ_author_name
'Averi Guha'
'Tanmay Chattopadhyay'
'Nanda Dulal Paul'
'Madhuparna Mukherjee'
'Somen Goswami'
'Tapan Kumar Mondal'
'Ennio Zangrando'
'Debasis Das'

_publ_section_title
;
 Radical Pathway in Catecholase Activity with Zinc-Based Model Complexes
 of Compartmental Ligands
;
_journal_name_full 'Inorganic Chemistry'
_journal_page_first 8750
_journal_page_last 8759
_journal_paper_doi 10.1021/ic300400v
_journal_volume 51
_journal_year 2012
_chemical_formula_moiety 'C21 H22 Cl2 N2 O S2 Zn'
_chemical_formula_sum 'C21 H22 Cl2 N2 O S2 Zn'
_chemical_formula_weight 518.80
_chemical_name_systematic
;
 ?
;
_space_group_IT_number 14
_symmetry_cell_setting monoclinic
_symmetry_space_group_name_Hall '-P 2ybc'
_symmetry_space_group_name_H-M 'P 1 21/c 1'
_atom_sites_solution_hydrogens geom
_atom_sites_solution_primary direct
_atom_sites_solution_secondary difmap
_audit_creation_method SHELXL-97
_cell_angle_alpha 90.00
_cell_angle_beta 106.405(1)
_cell_angle_gamma 90.00
_cell_formula_units_Z 4
_cell_length_a 8.3611(9)
_cell_length_b 24.085(3)
_cell_length_c 11.7500(13)
_cell_measurement_temperature 293(2)
_cell_volume 2269.9(5)
_computing_cell_refinement 'Bruker APEX-2'
_computing_data_collection 'Bruker APEX-2'
_computing_data_reduction 'Bruker SHELXTL'
_computing_molecular_graphics 'Ortep3 for Windows (Farrugia,1997)'
_computing_publication_material 'Wingx 1.80.05 (Farrugia, 1999)'
_computing_structure_refinement 'SHELX97 (Sheldrick, 2008)'
_computing_structure_solution 'SHELX97 (Sheldrick, 2008)'
_diffrn_ambient_temperature 293(2)
_diffrn_measured_fraction_theta_full 0.913
_diffrn_measured_fraction_theta_max 0.913
_diffrn_measurement_device_type 'Bruker APEX-2 CCD area detector'
_diffrn_measurement_method '/w scans'
_diffrn_radiation_monochromator graphite
_diffrn_radiation_source 'fine-focus sealed tube'
_diffrn_radiation_type MoK\a
_diffrn_radiation_wavelength 0.71073
_diffrn_reflns_av_R_equivalents 0.0230
_diffrn_reflns_av_sigmaI/netI 0.0218
_diffrn_reflns_limit_h_max 10
_diffrn_reflns_limit_h_min -10
_diffrn_reflns_limit_k_max 29
_diffrn_reflns_limit_k_min -28
_diffrn_reflns_limit_l_max 14
_diffrn_reflns_limit_l_min -14
_diffrn_reflns_number 16126
_diffrn_reflns_theta_full 26.56
_diffrn_reflns_theta_max 26.56
_diffrn_reflns_theta_min 1.69
_exptl_absorpt_coefficient_mu 1.517
_exptl_crystal_density_diffrn 1.518
_exptl_crystal_description block
_exptl_crystal_F_000 1064
_exptl_crystal_size_max 0.42
_exptl_crystal_size_mid 0.40
_exptl_crystal_size_min 0.30
_refine_diff_density_max 0.569
_refine_diff_density_min -0.562
_refine_diff_density_rms 0.057
_refine_ls_extinction_method none
_refine_ls_goodness_of_fit_ref 1.044
_refine_ls_hydrogen_treatment mixed
_refine_ls_matrix_type full
_refine_ls_number_parameters 260
_refine_ls_number_reflns 4336
_refine_ls_number_restraints 10
_refine_ls_restrained_S_all 1.044
_refine_ls_R_factor_all 0.0477
_refine_ls_R_factor_gt 0.0374
_refine_ls_shift/su_max 0.001
_refine_ls_shift/su_mean 0.000
_refine_ls_structure_factor_coef Fsqd
_refine_ls_weighting_details 'calc w=1/[\s^2^(Fo^2^)+(0.0612P)^2^+1.4440P] where P=(Fo^2^+2Fc^2^)/3'
_refine_ls_weighting_scheme calc
_refine_ls_wR_factor_gt 0.1062
_refine_ls_wR_factor_ref 0.1131
_reflns_number_gt 3562
_reflns_number_total 4336
_reflns_threshold_expression >2\s(I)
_cod_data_source_file ic300400v_si_001_7.cif
_cod_data_source_block 7
_cod_original_cell_volume 2269.9(4)
_cod_original_sg_symbol_H-M 'P 21/c'
_cod_database_code 4330013

loop_
_symmetry_equiv_pos_as_xyz
'x, y, z'
'-x, y+1/2, -z+1/2'
'-x, -y, -z'
'x, -y-1/2, z-1/2'

loop_
_atom_site_label
_atom_site_type_symbol
_atom_site_fract_x
_atom_site_fract_y
_atom_site_fract_z
_atom_site_U_iso_or_equiv
_atom_site_adp_type
_atom_site_occupancy
_atom_site_symmetry_multiplicity
_atom_site_calc_flag
_atom_site_refinement_flags
_atom_site_disorder_assembly
_atom_site_disorder_group
Zn Zn 0.97174(4) 0.069862(14) 0.87999(3) 0.04455(13) Uani 1 1 d . . .
O1 O 1.1211(2) 0.03012(8) 0.80555(17) 0.0466(5) Uani 1 1 d . . .
N1 N 0.8613(3) 0.11189(10) 0.7256(2) 0.0440(5) Uani 1 1 d . . .
N2 N 1.3590(3) -0.04649(11) 0.8501(2) 0.0465(6) Uani 1 1 d . . .
H2 H 1.286(4) -0.0330(14) 0.876(3) 0.056 Uiso 1 1 d . . .
Cl1 Cl 0.77080(10) 0.01815(4) 0.91812(7) 0.0605(2) Uani 1 1 d . . .
Cl2 Cl 1.08440(12) 0.13545(4) 1.01061(9) 0.0712(3) Uani 1 1 d . . .
C1 C 1.1382(3) 0.03680(11) 0.7004(2) 0.0385(6) Uani 1 1 d . . .
C2 C 1.0428(3) 0.07450(11) 0.6144(2) 0.0417(6) Uani 1 1 d . . .
C3 C 1.0754(4) 0.07925(13) 0.5051(3) 0.0481(7) Uani 1 1 d . . .
H3 H 1.0122 0.1044 0.4505 0.058 Uiso 1 1 calc R . .
C4 C 1.1963(4) 0.04890(14) 0.4725(3) 0.0497(7) Uani 1 1 d . . .
C5 C 1.2257(5) 0.05745(19) 0.3520(3) 0.0745(11) Uani 1 1 d . . .
H5A H 1.3137 0.0334 0.3445 0.112 Uiso 1 1 calc R . .
H5B H 1.2565 0.0954 0.3444 0.112 Uiso 1 1 calc R . .
H5C H 1.1254 0.0490 0.2907 0.112 Uiso 1 1 calc R . .
C6 C 1.2861(4) 0.01235(13) 0.5537(3) 0.0493(7) Uani 1 1 d . . .
H6 H 1.3671 -0.0089 0.5339 0.059 Uiso 1 1 calc R . .
C7 C 1.2619(3) 0.00523(11) 0.6666(2) 0.0412(6) Uani 1 1 d . . .
C8 C 1.3642(3) -0.03391(12) 0.7453(3) 0.0468(7) Uani 1 1 d . . .
H8 H 1.4434 -0.0524 0.7176 0.056 Uiso 1 1 calc R . .
C9 C 0.9119(3) 0.10966(12) 0.6333(3) 0.0455(6) Uani 1 1 d . . .
H9 H 0.8593 0.1331 0.5712 0.055 Uiso 1 1 calc R . .
C10 C 0.7236(4) 0.15060(12) 0.7224(3) 0.0510(7) Uani 1 1 d . . .
H10A H 0.7305 0.1822 0.6729 0.061 Uiso 1 1 calc R . .
H10B H 0.7339 0.1642 0.8019 0.061 Uiso 1 1 calc R . .
C11 C 0.5572(4) 0.12259(15) 0.6744(4) 0.0719(11) Uani 1 1 d . . .
H11A H 0.5547 0.0891 0.7198 0.086 Uiso 1 1 calc R . .
H11B H 0.5437 0.1118 0.5927 0.086 Uiso 1 1 calc R . .
C12 C 0.4144(4) 0.15955(13) 0.6799(3) 0.0573(8) Uani 1 1 d D . .
C13 C 0.3374(3) 0.16122(12) 0.7731(3) 0.0458(7) Uani 1 1 d D . .
H13 H 0.3642 0.1388 0.8404 0.055 Uiso 1 1 calc R . .
C14 C 0.2103(4) 0.20370(16) 0.7456(4) 0.0727(10) Uani 1 1 d D . .
H14 H 0.1423 0.2115 0.7940 0.087 Uiso 1 1 calc R . .
C15 C 0.1991(4) 0.23059(16) 0.6454(4) 0.0773(12) Uani 1 1 d D . .
H15 H 0.1237 0.2592 0.6171 0.093 Uiso 1 1 calc R . .
S1 S 0.33582(14) 0.20750(5) 0.57405(11) 0.0844(3) Uani 1 1 d D . .
C16 C 1.4657(4) -0.08765(14) 0.9242(3) 0.0590(8) Uani 1 1 d . B .
H16A H 1.5024 -0.0741 1.0052 0.071 Uiso 1 1 calc R . .
H16B H 1.5636 -0.0932 0.8969 0.071 Uiso 1 1 calc R . .
C17 C 1.3769(5) -0.14236(14) 0.9219(3) 0.0665(9) Uani 1 1 d . . .
H17A H 1.4500 -0.1674 0.9777 0.080 Uiso 1 1 calc R A 1
H17B H 1.2789 -0.1363 0.9489 0.080 Uiso 1 1 calc R A 1
C18 C 1.3246(4) -0.16961(13) 0.8041(3) 0.0581(8) Uani 1 1 d D B 1
C19 C 1.1569(13) -0.1851(5) 0.7548(11) 0.076(3) Uiso 0.533(5) 1 d PD B 1
H19 H 1.0718 -0.1784 0.7897 0.091 Uiso 0.533(5) 1 calc PR B 1
C20 C 1.1359(10) -0.2129(3) 0.6425(8) 0.078(2) Uiso 0.533(5) 1 d PD B 1
H20 H 1.0345 -0.2267 0.5961 0.094 Uiso 0.533(5) 1 calc PR B 1
C21 C 1.2801(9) -0.2165(3) 0.6126(6) 0.0672(18) Uiso 0.533(5) 1 d PD B 1
H21 H 1.2901 -0.2333 0.5436 0.081 Uiso 0.533(5) 1 calc PR B 1
S2 S 1.4408(2) -0.18677(8) 0.7161(3) 0.0856(12) Uani 0.533(5) 1 d PD B 1
C19A C 1.4336(2) -0.18370(8) 0.7391(3) 0.110(8) Uiso 0.467(5) 1 d PR B 2
H19A H 1.5464 -0.1750 0.7665 0.132 Uiso 0.467(5) 1 d PR B 2
C20A C 1.3698(2) -0.21067(8) 0.6337(3) 0.069(2) Uiso 0.467(5) 1 d PR B 2
H20A H 1.4291 -0.2211 0.5811 0.082 Uiso 0.467(5) 1 d PR B 2
C21A C 1.2008(2) -0.21977(8) 0.6186(3) 0.0551(18) Uiso 0.467(5) 1 d PR B 2
H21A H 1.1304 -0.2381 0.5540 0.066 Uiso 0.467(5) 1 d PR B 2
S2A S 1.1395(2) -0.19301(8) 0.7335(3) 0.0835(14) Uani 0.467(5) 1 d PR B 2

loop_
_atom_site_aniso_label
_atom_site_aniso_U_11
_atom_site_aniso_U_22
_atom_site_aniso_U_33
_atom_site_aniso_U_23
_atom_site_aniso_U_13
_atom_site_aniso_U_12
Zn 0.0451(2) 0.0470(2) 0.0464(2) -0.00498(14) 0.02086(16) -0.00158(14)
O1 0.0512(11) 0.0517(11) 0.0427(10) 0.0076(9) 0.0228(9) 0.0118(9)
N1 0.0382(12) 0.0410(13) 0.0533(14) -0.0014(10) 0.0138(11) 0.0010(10)
N2 0.0418(13) 0.0462(14) 0.0527(15) 0.0024(11) 0.0152(11) 0.0040(11)
Cl1 0.0605(5) 0.0723(5) 0.0566(5) -0.0015(4) 0.0295(4) -0.0152(4)
Cl2 0.0753(6) 0.0598(5) 0.0728(6) -0.0235(4) 0.0116(5) -0.0028(4)
C1 0.0382(14) 0.0389(14) 0.0411(14) -0.0019(11) 0.0155(11) -0.0060(11)
C2 0.0395(15) 0.0443(16) 0.0418(15) -0.0004(11) 0.0124(12) -0.0050(11)
C3 0.0509(17) 0.0517(17) 0.0399(15) 0.0023(12) 0.0098(13) -0.0083(13)
C4 0.0538(18) 0.0601(18) 0.0387(15) -0.0070(14) 0.0187(13) -0.0120(15)
C5 0.082(3) 0.103(3) 0.0460(18) 0.0002(19) 0.0302(19) -0.006(2)
C6 0.0498(17) 0.0533(17) 0.0520(17) -0.0120(14) 0.0260(14) -0.0062(14)
C7 0.0397(14) 0.0403(15) 0.0466(15) -0.0042(12) 0.0168(12) -0.0043(11)
C8 0.0414(15) 0.0452(16) 0.0585(18) -0.0062(13) 0.0216(13) 0.0010(12)
C9 0.0427(15) 0.0429(15) 0.0489(16) 0.0063(12) 0.0098(13) 0.0019(12)
C10 0.0425(16) 0.0432(16) 0.067(2) -0.0074(14) 0.0148(14) 0.0035(13)
C11 0.0443(18) 0.054(2) 0.108(3) -0.017(2) 0.0070(19) 0.0022(15)
C12 0.0362(15) 0.0415(16) 0.084(2) -0.0039(16) 0.0006(15) -0.0016(12)
C13 0.0286(13) 0.0429(15) 0.0600(18) -0.0061(13) 0.0030(12) -0.0030(11)
C14 0.052(2) 0.072(2) 0.094(3) -0.014(2) 0.021(2) -0.0052(18)
C15 0.0441(19) 0.058(2) 0.118(3) 0.001(2) 0.004(2) 0.0099(16)
S1 0.0795(7) 0.0796(7) 0.0893(8) 0.0162(6) 0.0164(6) 0.0018(5)
C16 0.0554(19) 0.0536(18) 0.063(2) 0.0055(16) 0.0084(16) 0.0084(15)
C17 0.079(2) 0.057(2) 0.063(2) 0.0134(16) 0.0186(19) 0.0033(17)
C18 0.065(2) 0.0440(17) 0.062(2) 0.0117(15) 0.0131(16) 0.0054(15)
S2 0.099(2) 0.0759(16) 0.0894(16) 0.0090(11) 0.0381(15) 0.0274(12)
S2A 0.0674(17) 0.0725(19) 0.097(3) 0.0203(17) 0.0008(14) -0.0095(12)

loop_
_atom_type_symbol
_atom_type_description
_atom_type_scat_dispersion_real
_atom_type_scat_dispersion_imag
_atom_type_scat_source
C C 0.0033 0.0016 'International Tables Vol C Tables 4.2.6.8 and 6.1.1.4'
H H 0.0000 0.0000 'International Tables Vol C Tables 4.2.6.8 and 6.1.1.4'
N N 0.0061 0.0033 'International Tables Vol C Tables 4.2.6.8 and 6.1.1.4'
O O 0.0106 0.0060 'International Tables Vol C Tables 4.2.6.8 and 6.1.1.4'
S S 0.1246 0.1234 'International Tables Vol C Tables 4.2.6.8 and 6.1.1.4'
Cl Cl 0.1484 0.1585 'International Tables Vol C Tables 4.2.6.8 and 6.1.1.4'
Zn Zn 0.2839 1.4301 'International Tables Vol C Tables 4.2.6.8 and 6.1.1.4'

loop_
_geom_angle_atom_site_label_1
_geom_angle_atom_site_label_2
_geom_angle_atom_site_label_3
_geom_angle
O1 Zn N1 91.75(9)
O1 Zn Cl2 117.12(7)
N1 Zn Cl2 104.90(7)
O1 Zn Cl1 115.22(7)
N1 Zn Cl1 106.00(7)
Cl2 Zn Cl1 117.02(4)
C1 O1 Zn 128.34(17)
C9 N1 C10 116.8(3)
C9 N1 Zn 123.9(2)
C10 N1 Zn 119.1(2)
C8 N2 C16 123.9(3)
C8 N2 H2 120(2)
C16 N2 H2 116(2)
O1 C1 C2 124.5(2)
O1 C1 C7 118.9(2)
C2 C1 C7 116.6(2)
C3 C2 C1 119.4(3)
C3 C2 C9 116.5(3)
C1 C2 C9 124.0(2)
C4 C3 C2 124.1(3)
C4 C3 H3 118.0
C2 C3 H3 118.0
C6 C4 C3 116.7(3)
C6 C4 C5 122.7(3)
C3 C4 C5 120.6(3)
C4 C5 H5A 109.5
C4 C5 H5B 109.5
H5A C5 H5B 109.5
C4 C5 H5C 109.5
H5A C5 H5C 109.5
H5B C5 H5C 109.5
C4 C6 C7 122.9(3)
C4 C6 H6 118.5
C7 C6 H6 118.5
C6 C7 C8 118.2(3)
C6 C7 C1 120.4(3)
C8 C7 C1 121.4(2)
N2 C8 C7 127.2(3)
N2 C8 H8 116.4
C7 C8 H8 116.4
N1 C9 C2 127.1(3)
N1 C9 H9 116.5
C2 C9 H9 116.5
N1 C10 C11 111.0(2)
N1 C10 H10A 109.4
C11 C10 H10A 109.4
N1 C10 H10B 109.4
C11 C10 H10B 109.4
H10A C10 H10B 108.0
C10 C11 C12 112.3(3)
C10 C11 H11A 109.1
C12 C11 H11A 109.1
C10 C11 H11B 109.1
C12 C11 H11B 109.1
H11A C11 H11B 107.9
C13 C12 C11 126.0(3)
C13 C12 S1 112.5(2)
C11 C12 S1 121.4(3)
C12 C13 C14 108.2(3)
C12 C13 H13 125.9
C14 C13 H13 125.9
C15 C14 C13 114.1(3)
C15 C14 H14 122.9
C13 C14 H14 122.9
C14 C15 S1 113.1(3)
C14 C15 H15 123.5
S1 C15 H15 123.5
C12 S1 C15 92.1(2)
N2 C16 C17 111.8(3)
N2 C16 H16A 109.3
C17 C16 H16A 109.3
N2 C16 H16B 109.3
C17 C16 H16B 109.3
H16A C16 H16B 107.9
C18 C17 C16 114.7(3)
C18 C17 H17A 108.6
C16 C17 H17A 108.6
C18 C17 H17B 108.6
C16 C17 H17B 108.6
H17A C17 H17B 107.6
C19 C18 C17 119.9(6)
C19 C18 S2 111.6(6)
C17 C18 S2 128.5(3)
C18 C19 C20 110.4(9)
C18 C19 H19 124.8
C20 C19 H19 124.8
C21 C20 C19 112.4(8)
C21 C20 H20 123.8
C19 C20 H20 123.8
C20 C21 S2 111.7(6)
C20 C21 H21 124.1
S2 C21 H21 124.1
C18 S2 C21 93.9(3)
C20A C19A H19A 121.2
C19A C20A C21A 108.3
C19A C20A H20A 125.9
C21A C20A H20A 125.9
C20A C21A S2A 111.2
C20A C21A H21A 124.4
S2A C21A H21A 124.4

loop_
_geom_bond_atom_site_label_1
_geom_bond_atom_site_label_2
_geom_bond_distance
Zn O1 1.9644(18)
Zn N1 2.055(2)
Zn Cl2 2.2185(9)
Zn Cl1 2.2360(8)
O1 C1 1.293(3)
N1 C9 1.271(4)
N1 C10 1.474(4)
N2 C8 1.281(4)
N2 C16 1.448(4)
N2 H2 0.82(3)
C1 C2 1.423(4)
C1 C7 1.427(4)
C2 C3 1.391(4)
C2 C9 1.449(4)
C3 C4 1.386(5)
C3 H3 0.9300
C4 C6 1.358(5)
C4 C5 1.518(4)
C5 H5A 0.9600
C5 H5B 0.9600
C5 H5C 0.9600
C6 C7 1.407(4)
C6 H6 0.9300
C7 C8 1.424(4)
C8 H8 0.9300
C9 H9 0.9300
C10 C11 1.505(4)
C10 H10A 0.9700
C10 H10B 0.9700
C11 C12 1.505(4)
C11 H11A 0.9700
C11 H11B 0.9700
C12 C13 1.419(5)
C12 S1 1.688(3)
C13 C14 1.445(5)
C13 H13 0.9300
C14 C15 1.324(6)
C14 H14 0.9300
C15 S1 1.691(4)
C15 H15 0.9300
C16 C17 1.509(5)
C16 H16A 0.9700
C16 H16B 0.9700
C17 C18 1.482(5)
C17 H17A 0.9700
C17 H17B 0.9700
C18 C19 1.407(11)
C18 S2 1.658(4)
C19 C20 1.445(13)
C19 H19 0.9300
C20 C21 1.351(10)
C20 H20 0.9300
C21 S2 1.695(7)
C21 H21 0.9300
C19A C20A 1.3665
C19A H19A 0.9300
C20A C21A 1.3911
C20A H20A 0.9300
C21A S2A 1.7013
C21A H21A 0.9300
